data_7700201
loop_
_publ_author_name
'Sung, Simon'
'Tinnermann, Hendrik'
'Kr\"amer, Tobias'
'Young, Rowan D.'

_publ_section_title
;
 Direct oxide transfer from an \h<sup>2</sup>-keto ligand to generate a
 cobalt PC<sub>carbene</sub>P(O) pincer complex.
;
_journal_issue 27
_journal_name_full 'Dalton transactions (Cambridge, England : 2003)'
_journal_page_first 9920
_journal_page_last 9924
_journal_paper_doi 10.1039/c9dt02313e
_journal_volume 48
_journal_year 2019
_chemical_formula_moiety 'C43 H47 Co O P4, C32 H12 B F24'
_chemical_formula_sum 'C75 H59 B Co F24 O P4'
_chemical_formula_weight 1625.84
_space_group_crystal_system triclinic
_space_group_IT_number 2
_space_group_name_Hall '-P 1'
_space_group_name_H-M_alt 'P -1'
_symmetry_space_group_name_Hall '-P 1'
_symmetry_space_group_name_H-M 'P -1'
_atom_sites_solution_hydrogens geom
_atom_sites_solution_primary direct
_audit_creation_date 2018-10-22
_audit_creation_method
;
Olex2 1.2
(compiled 2015.01.26 svn.r3150 for OlexSys, GUI svn.r4998)
;
_audit_update_record
;
2019-04-05 deposited with the CCDC.    2019-06-05 downloaded from the CCDC.
;
_cell_angle_alpha 85.307(6)
_cell_angle_beta 82.481(6)
_cell_angle_gamma 81.765(6)
_cell_formula_units_Z 2
_cell_length_a 13.892(2)
_cell_length_b 14.673(2)
_cell_length_c 19.142(3)
_cell_measurement_reflns_used 3393
_cell_measurement_temperature 100(2)
_cell_measurement_theta_max 30.57
_cell_measurement_theta_min 2.81
_cell_volume 3820.5(10)
_computing_molecular_graphics 'Olex2 (Dolomanov et al., 2009)'
_computing_publication_material 'Olex2 (Dolomanov et al., 2009)'
_computing_structure_refinement 'ShelXL (Sheldrick, 2008)'
_computing_structure_solution 'ShelXT (Sheldrick, 2015)'
_diffrn_ambient_temperature 99.96
_diffrn_measured_fraction_theta_full 0.998
_diffrn_measured_fraction_theta_max 0.998
_diffrn_measurement_device_type 'Bruker APEX-II CCD'
_diffrn_measurement_method '\f and \w scans'
_diffrn_radiation_type MoK\a
_diffrn_radiation_wavelength 0.71073
_diffrn_reflns_av_R_equivalents 0.1745
_diffrn_reflns_av_unetI/netI 0.1336
_diffrn_reflns_Laue_measured_fraction_full 0.998
_diffrn_reflns_Laue_measured_fraction_max 0.998
_diffrn_reflns_limit_h_max 16
_diffrn_reflns_limit_h_min -16
_diffrn_reflns_limit_k_max 17
_diffrn_reflns_limit_k_min -17
_diffrn_reflns_limit_l_max 22
_diffrn_reflns_limit_l_min -22
_diffrn_reflns_number 63159
_diffrn_reflns_point_group_measured_fraction_full 0.998
_diffrn_reflns_point_group_measured_fraction_max 0.998
_diffrn_reflns_theta_full 25.027
_diffrn_reflns_theta_max 25.027
_diffrn_reflns_theta_min 2.811
_diffrn_standards_number 0
_exptl_absorpt_coefficient_mu 0.410
_exptl_absorpt_correction_T_max 0.7461
_exptl_absorpt_correction_T_min 0.6477
_exptl_absorpt_correction_type multi-scan
_exptl_absorpt_process_details
;
SADABS-2016/2 (Bruker,2016/2) was used for absorption correction.
wR2(int) was 0.1219 before and 0.0761 after correction.
The Ratio of minimum to maximum transmission is 0.8681.
The \l/2 correction factor is Not present.
;
_exptl_crystal_colour brown
_exptl_crystal_density_diffrn 1.413
_exptl_crystal_description plate
_exptl_crystal_F_000 1650
_exptl_crystal_size_max 0.186
_exptl_crystal_size_mid 0.127
_exptl_crystal_size_min 0.049
_refine_diff_density_max 1.376
_refine_diff_density_min -0.781
_refine_diff_density_rms 0.112
_refine_ls_extinction_method none
_refine_ls_goodness_of_fit_ref 1.030
_refine_ls_hydrogen_treatment constr
_refine_ls_matrix_type full
_refine_ls_number_parameters 957
_refine_ls_number_reflns 13490
_refine_ls_number_restraints 0
_refine_ls_restrained_S_all 1.030
_refine_ls_R_factor_all 0.1571
_refine_ls_R_factor_gt 0.0902
_refine_ls_shift/su_max 0.000
_refine_ls_shift/su_mean 0.000
_refine_ls_structure_factor_coef Fsqd
_refine_ls_weighting_details 'w=1/[\s^2^(Fo^2^)+(0.1337P)^2^] where P=(Fo^2^+2Fc^2^)/3'
_refine_ls_weighting_scheme calc
_refine_ls_wR_factor_gt 0.2192
_refine_ls_wR_factor_ref 0.2582
_reflns_Friedel_coverage 0.000
_reflns_number_gt 7347
_reflns_number_total 13490
_reflns_threshold_expression 'I > 2\s(I)'
_cod_data_source_file c9dt02313e2.cif
_cod_data_source_block mo_ry_ss_3_149a_0m_sq
_cod_depositor_comments 'Adding full bibliography for 7700199--7700202.cif.'
_cod_original_cell_volume 3820.7(10)
_cod_database_code 7700201
_shelx_space_group_comment
;
The symmetry employed for this shelxl refinement is uniquely defined
by the following loop, which should always be used as a source of
symmetry information in preference to the above space-group names.
They are only intended as comments.
;
_shelx_estimated_absorpt_t_max 0.980
_shelx_estimated_absorpt_t_min 0.928
_olex2_refinement_description
;
1. Fixed Uiso
 At 1.2 times of:
  All C(H) groups
 At 1.5 times of:
  All C(H,H,H) groups
2. Others
 Fixed Sof: F19B(0.5) F24B(0.5) F17B(0.5) F18B(0.5) F18A(0.5) F17A(0.5)
 F24A(0.5) F19A(0.5)
3.a Ternary CH refined with riding coordinates:
 C1(H1)
3.b Aromatic/amide H refined with riding coordinates:
 C73(H73), C69(H69), C57(H57), C53(H53), C49(H49), C45(H45), C71(H71),
 C61(H61), C55(H55), C9(H9), C65(H65), C12(H12), C11(H11), C21(H21), C33(H33),
 C63(H63), C10(H10), C7(H7), C17(H17), C25(H25), C47(H47), C36(H36), C37(H37),
 C18(H18), C4(H4), C15(H15), C31(H31), C19(H19), C6(H6), C35(H35), C34(H34),
 C30(H30), C24(H24), C27(H27), C23(H23), C16(H16), C5(H5), C28(H28), C22(H22),
 C29(H29)
3.c Idealised Me refined as rotating group:
 C38(H38A,H38B,H38C), C41(H41A,H41B,H41C), C42(H42A,H42B,H42C), C40(H40A,H40B,
 H40C), C43(H43A,H43B,H43C), C39(H39A,H39B,H39C)
;
_shelx_shelxl_version_number 2014/7
_olex2_submission_special_instructions 'No special instructions were received'

loop_
_space_group_symop_operation_xyz
'x, y, z'
'-x, -y, -z'

loop_
_atom_site_label
_atom_site_type_symbol
_atom_site_fract_x
_atom_site_fract_y
_atom_site_fract_z
_atom_site_U_iso_or_equiv
_atom_site_adp_type
_atom_site_occupancy
_atom_site_site_symmetry_order
_atom_site_calc_flag
_atom_site_refinement_flags_posn
_atom_site_refinement_flags_occupancy
_atom_site_disorder_assembly
_atom_site_disorder_group
Co1 Co 0.83282(6) 0.44864(6) 0.73850(5) 0.0282(3) Uani 1 1 d . . . .
P2 P 0.85505(12) 0.53814(12) 0.87961(9) 0.0267(4) Uani 1 1 d . . . .
P1 P 0.86598(13) 0.30947(12) 0.70353(9) 0.0280(4) Uani 1 1 d . . . .
P4 P 0.67392(14) 0.48209(13) 0.72055(11) 0.0366(5) Uani 1 1 d . . . .
P3 P 0.89538(15) 0.53987(14) 0.64411(10) 0.0372(5) Uani 1 1 d . . . .
F10 F -0.0418(3) 1.0240(3) 0.5958(2) 0.0390(10) Uani 1 1 d . . . .
F12 F -0.0022(3) 0.8803(3) 0.5824(2) 0.0465(11) Uani 1 1 d . . . .
O1 O 0.7968(3) 0.5357(3) 0.8177(2) 0.0288(10) Uani 1 1 d . . . .
F6 F 0.2094(3) 0.5740(3) 0.6760(3) 0.0526(12) Uani 1 1 d . . . .
F11 F -0.0148(3) 0.9321(4) 0.6858(2) 0.0537(13) Uani 1 1 d . . . .
F3 F 0.5566(3) 0.7824(3) 0.4547(2) 0.0524(12) Uani 1 1 d . . . .
F1 F 0.6445(3) 0.6676(4) 0.5007(2) 0.0588(14) Uani 1 1 d . . . .
F2 F 0.5317(3) 0.6457(3) 0.4382(2) 0.0551(13) Uani 1 1 d . . . .
F9 F 0.2541(4) 1.0478(4) 0.4102(2) 0.0609(14) Uani 1 1 d . . . .
F7 F 0.3928(3) 1.0391(4) 0.4474(2) 0.0643(15) Uani 1 1 d . . . .
F8 F 0.2864(4) 1.1556(3) 0.4671(3) 0.0702(16) Uani 1 1 d . . . .
F19B F 0.5565(6) 1.2010(6) 0.7775(5) 0.033(2) Uiso 0.5 1 d . P A 2
F5 F 0.2897(4) 0.5020(4) 0.5914(3) 0.0758(17) Uani 1 1 d . . . .
F14 F 0.3390(4) 0.6746(4) 0.9969(2) 0.0707(16) Uani 1 1 d . . . .
F15 F 0.4515(4) 0.6488(4) 0.9102(3) 0.0748(17) Uani 1 1 d . . . .
F20 F 0.3943(4) 1.1943(3) 0.7768(3) 0.0777(18) Uani 1 1 d . . . .
F13 F 0.3173(4) 0.5998(3) 0.9128(3) 0.0764(17) Uani 1 1 d . . . .
F21 F 0.4962(6) 1.2210(3) 0.6899(3) 0.093(2) Uani 1 1 d . . . .
F4 F 0.3409(4) 0.4852(4) 0.6922(4) 0.095(2) Uani 1 1 d . . . .
F22 F 0.7203(5) 0.8858(5) 0.8337(3) 0.096(2) Uani 1 1 d . . . .
C60 C 0.3140(4) 0.8532(4) 0.7771(3) 0.0214(14) Uani 1 1 d . . . .
C73 C 0.5431(4) 0.8811(4) 0.7221(3) 0.0221(14) Uani 1 1 d . . . .
H73 H 0.5570 0.8167 0.7161 0.026 Uiso 1 1 calc R . . .
C68 C 0.4530(4) 0.9282(4) 0.7063(3) 0.0194(13) Uani 1 1 d . . . .
C44 C 0.3961(4) 0.7756(4) 0.6553(3) 0.0227(14) Uani 1 1 d . . . .
C52 C 0.2856(4) 0.9313(4) 0.6449(3) 0.0219(14) Uani 1 1 d . . . .
C69 C 0.4378(4) 1.0236(4) 0.7145(3) 0.0213(14) Uani 1 1 d . . . .
H69 H 0.3778 1.0582 0.7037 0.026 Uiso 1 1 calc R . . .
C57 C 0.1853(4) 0.9234(4) 0.6537(3) 0.0216(14) Uani 1 1 d . . . .
H57 H 0.1589 0.8898 0.6945 0.026 Uiso 1 1 calc R . . .
F23 F 0.7841(4) 0.9013(6) 0.7338(4) 0.110(3) Uani 1 1 d . . . .
C53 C 0.3189(5) 0.9795(4) 0.5822(3) 0.0230(14) Uani 1 1 d . . . .
H53 H 0.3863 0.9868 0.5733 0.028 Uiso 1 1 calc R . . .
C49 C 0.3421(4) 0.7007(4) 0.6701(4) 0.0280(15) Uani 1 1 d . . . .
H49 H 0.2931 0.7017 0.7097 0.034 Uiso 1 1 calc R . . .
C70 C 0.5076(5) 1.0692(4) 0.7380(3) 0.0225(14) Uani 1 1 d . . . .
C45 C 0.4655(4) 0.7707(4) 0.5952(3) 0.0259(15) Uani 1 1 d . . . .
H45 H 0.5030 0.8201 0.5828 0.031 Uiso 1 1 calc R . . .
C54 C 0.2580(5) 1.0165(4) 0.5329(3) 0.0254(15) Uani 1 1 d . . . .
C71 C 0.5954(5) 1.0203(5) 0.7548(3) 0.0290(15) Uani 1 1 d . . . .
H71 H 0.6426 1.0509 0.7718 0.035 Uiso 1 1 calc R . . .
C64 C 0.2100(5) 0.9030(5) 0.8832(4) 0.0307(16) Uani 1 1 d . . . .
C72 C 0.6134(4) 0.9260(5) 0.7463(4) 0.0280(15) Uani 1 1 d . . . .
C56 C 0.1238(4) 0.9622(4) 0.6055(3) 0.0237(14) Uani 1 1 d . . . .
F16 F 0.0909(6) 1.0315(5) 0.8777(3) 0.131(3) Uani 1 1 d . . . .
C61 C 0.3511(5) 0.7759(4) 0.8193(4) 0.0268(15) Uani 1 1 d . . . .
H61 H 0.4009 0.7318 0.7982 0.032 Uiso 1 1 calc R . . .
C3 C 0.9986(5) 0.2913(5) 0.6839(4) 0.0302(16) Uani 1 1 d . . . .
C8 C 0.9621(5) 0.3711(5) 0.8485(4) 0.0283(15) Uani 1 1 d . . . .
C62 C 0.3177(5) 0.7620(5) 0.8904(4) 0.0319(16) Uani 1 1 d . . . .
C55 C 0.1589(5) 1.0078(4) 0.5440(3) 0.0267(15) Uani 1 1 d . . . .
H55 H 0.1166 1.0327 0.5101 0.032 Uiso 1 1 calc R . . .
C14 C 0.8219(5) 0.2721(5) 0.6260(4) 0.0306(16) Uani 1 1 d . . . .
C9 C 1.0000(5) 0.2802(5) 0.8662(4) 0.0338(17) Uani 1 1 d . . . .
H9 H 1.0318 0.2420 0.8299 0.041 Uiso 1 1 calc R . . .
C65 C 0.2444(5) 0.9171(5) 0.8120(3) 0.0256(14) Uani 1 1 d . . . .
H65 H 0.2197 0.9719 0.7866 0.031 Uiso 1 1 calc R . . .
C12 C 0.9035(5) 0.3864(5) 0.9726(4) 0.0315(16) Uani 1 1 d . . . .
H12 H 0.8698 0.4232 1.0091 0.038 Uiso 1 1 calc R . . .
C2 C 1.0401(5) 0.3485(4) 0.7233(4) 0.0299(16) Uani 1 1 d . . . .
C20 C 0.8385(5) 0.2175(5) 0.7723(4) 0.0295(16) Uani 1 1 d . . . .
C48 C 0.3584(5) 0.6257(5) 0.6289(4) 0.0330(17) Uani 1 1 d . . . .
C11 C 0.9429(5) 0.2964(5) 0.9890(4) 0.0331(16) Uani 1 1 d . . . .
H11 H 0.9360 0.2709 1.0363 0.040 Uiso 1 1 calc R . . .
C46 C 0.4814(4) 0.6959(5) 0.5531(4) 0.0296(16) Uani 1 1 d . . . .
C21 C 0.7676(5) 0.2394(5) 0.8290(4) 0.0371(18) Uani 1 1 d . . . .
H21 H 0.7364 0.3011 0.8325 0.044 Uiso 1 1 calc R . . .
C13 C 0.9126(5) 0.4241(4) 0.9026(3) 0.0268(15) Uani 1 1 d . . . .
C33 C 0.9175(6) 0.7076(5) 0.8454(4) 0.0371(18) Uani 1 1 d . . . .
H33 H 0.8497 0.7311 0.8508 0.045 Uiso 1 1 calc R . . .
C63 C 0.2466(5) 0.8247(5) 0.9233(4) 0.0332(17) Uani 1 1 d . . . .
H63 H 0.2229 0.8152 0.9718 0.040 Uiso 1 1 calc R . . .
C74 C 0.4855(5) 1.1693(5) 0.7487(4) 0.0359(17) Uani 1 1 d . . . .
C32 C 0.9478(5) 0.6138(5) 0.8598(3) 0.0276(15) Uani 1 1 d . . . .
C10 C 0.9920(5) 0.2447(5) 0.9355(4) 0.0347(17) Uani 1 1 d . . . .
H10 H 1.0211 0.1834 0.9464 0.042 Uiso 1 1 calc R . . .
C59 C 0.0156(5) 0.9498(5) 0.6178(4) 0.0324(16) Uani 1 1 d . . . .
C26 C 0.7772(5) 0.5818(5) 0.9549(4) 0.0301(16) Uani 1 1 d . . . .
C7 C 1.1415(5) 0.3442(5) 0.7167(4) 0.0365(17) Uani 1 1 d . . . .
H7 H 1.1707 0.3815 0.7440 0.044 Uiso 1 1 calc R . . .
F24B F 0.7308(9) 0.7977(8) 0.7326(6) 0.078(3) Uiso 0.5 1 d . P B 2
C17 C 0.7512(5) 0.2234(5) 0.5065(4) 0.0390(18) Uani 1 1 d . . . .
H17 H 0.7257 0.2076 0.4660 0.047 Uiso 1 1 calc R . . .
C58 C 0.2972(6) 1.0642(5) 0.4656(4) 0.0364(17) Uani 1 1 d . . . .
C75 C 0.7067(5) 0.8729(5) 0.7667(5) 0.047(2) Uani 1 1 d . . . .
C25 C 0.8829(6) 0.1296(5) 0.7673(4) 0.0434(19) Uani 1 1 d . . . .
H25 H 0.9297 0.1139 0.7278 0.052 Uiso 1 1 calc R . . .
C50 C 0.5539(5) 0.6970(6) 0.4870(4) 0.0409(19) Uani 1 1 d . . . .
C47 C 0.4280(5) 0.6221(5) 0.5698(4) 0.0326(17) Uani 1 1 d . . . .
H47 H 0.4388 0.5706 0.5414 0.039 Uiso 1 1 calc R . . .
C36 C 1.1155(5) 0.6403(5) 0.8317(4) 0.0375(18) Uani 1 1 d . . . .
H36 H 1.1835 0.6179 0.8267 0.045 Uiso 1 1 calc R . . .
C37 C 1.0482(5) 0.5798(5) 0.8543(3) 0.0313(16) Uani 1 1 d . . . .
H37 H 1.0695 0.5165 0.8659 0.038 Uiso 1 1 calc R . . .
C18 C 0.7151(5) 0.1899(5) 0.5721(4) 0.0414(19) Uani 1 1 d . . . .
H18 H 0.6654 0.1508 0.5765 0.050 Uiso 1 1 calc R . . .
C4 C 1.0567(5) 0.2303(5) 0.6386(4) 0.0382(18) Uani 1 1 d . . . .
H4 H 1.0275 0.1903 0.6136 0.046 Uiso 1 1 calc R . . .
C38 C 1.0174(5) 0.5066(6) 0.5988(4) 0.045(2) Uani 1 1 d . . . .
H38A H 1.0656 0.5011 0.6326 0.067 Uiso 1 1 calc GR . . .
H38B H 1.0326 0.5536 0.5612 0.067 Uiso 1 1 calc GR . . .
H38C H 1.0198 0.4471 0.5784 0.067 Uiso 1 1 calc GR . . .
C15 C 0.8577(5) 0.3062(5) 0.5591(4) 0.0381(18) Uani 1 1 d . . . .
H15 H 0.9051 0.3477 0.5546 0.046 Uiso 1 1 calc R . . .
C31 C 0.6773(5) 0.5781(5) 0.9616(4) 0.0404(18) Uani 1 1 d . . . .
H31 H 0.6496 0.5556 0.9246 0.049 Uiso 1 1 calc R . . .
C19 C 0.7507(5) 0.2126(5) 0.6330(4) 0.0360(17) Uani 1 1 d . . . .
H19 H 0.7266 0.1879 0.6783 0.043 Uiso 1 1 calc R . . .
C6 C 1.2000(5) 0.2858(5) 0.6706(4) 0.0409(19) Uani 1 1 d . . . .
H6 H 1.2691 0.2842 0.6659 0.049 Uiso 1 1 calc R . . .
C1 C 0.9704(5) 0.4103(5) 0.7718(4) 0.0308(16) Uani 1 1 d . . . .
H1 H 1.0000 0.4687 0.7712 0.037 Uiso 1 1 calc R . . .
C35 C 1.0848(6) 0.7337(5) 0.8161(4) 0.0412(19) Uani 1 1 d . . . .
H35 H 1.1316 0.7747 0.8008 0.049 Uiso 1 1 calc R . . .
C34 C 0.9867(6) 0.7660(5) 0.8232(4) 0.0432(19) Uani 1 1 d . . . .
H34 H 0.9660 0.8296 0.8126 0.052 Uiso 1 1 calc R . . .
C30 C 0.6168(6) 0.6071(6) 1.0221(4) 0.046(2) Uani 1 1 d . . . .
H30 H 0.5487 0.6026 1.0267 0.055 Uiso 1 1 calc R . . .
C24 C 0.8602(6) 0.0621(6) 0.8199(5) 0.048(2) Uani 1 1 d . . . .
H24 H 0.8945 0.0013 0.8177 0.057 Uiso 1 1 calc R . . .
C27 C 0.8173(6) 0.6155(5) 1.0100(4) 0.0413(19) Uani 1 1 d . . . .
H27 H 0.8859 0.6175 1.0061 0.050 Uiso 1 1 calc R . . .
C51 C 0.3003(6) 0.5456(6) 0.6486(5) 0.046(2) Uani 1 1 d . . . .
C66 C 0.3584(6) 0.6741(6) 0.9282(4) 0.049(2) Uani 1 1 d . . . .
C23 C 0.7881(7) 0.0830(6) 0.8752(4) 0.049(2) Uani 1 1 d . . . .
H23 H 0.7702 0.0360 0.9096 0.059 Uiso 1 1 calc R . . .
C16 C 0.8251(6) 0.2804(6) 0.4980(4) 0.0428(19) Uani 1 1 d . . . .
H16 H 0.8524 0.3011 0.4524 0.051 Uiso 1 1 calc R . . .
C41 C 0.6288(6) 0.4495(6) 0.6409(5) 0.052(2) Uani 1 1 d . . . .
H41A H 0.6558 0.4856 0.5995 0.078 Uiso 1 1 calc GR . . .
H41B H 0.5571 0.4621 0.6460 0.078 Uiso 1 1 calc GR . . .
H41C H 0.6494 0.3836 0.6349 0.078 Uiso 1 1 calc GR . . .
C5 C 1.1588(6) 0.2286(5) 0.6306(4) 0.045(2) Uani 1 1 d . . . .
H5 H 1.1996 0.1894 0.5985 0.054 Uiso 1 1 calc R . . .
C28 C 0.7575(6) 0.6459(6) 1.0703(4) 0.050(2) Uani 1 1 d . . . .
H28 H 0.7849 0.6687 1.1073 0.060 Uiso 1 1 calc R . . .
C67 C 0.1324(7) 0.9715(6) 0.9160(4) 0.049(2) Uani 1 1 d . . . .
C42 C 0.6261(6) 0.6044(5) 0.7229(5) 0.046(2) Uani 1 1 d . . . .
H42A H 0.6324 0.6259 0.7690 0.069 Uiso 1 1 calc GR . . .
H42B H 0.5569 0.6134 0.7153 0.069 Uiso 1 1 calc GR . . .
H42C H 0.6633 0.6395 0.6857 0.069 Uiso 1 1 calc GR . . .
B1 B 0.3627(5) 0.8728(5) 0.6951(4) 0.0184(15) Uani 1 1 d . . . .
C22 C 0.7422(6) 0.1724(6) 0.8803(4) 0.047(2) Uani 1 1 d . . . .
H22 H 0.6935 0.1877 0.9188 0.057 Uiso 1 1 calc R . . .
C40 C 0.8292(6) 0.5724(7) 0.5672(4) 0.056(2) Uani 1 1 d . . . .
H40A H 0.8372 0.5200 0.5374 0.084 Uiso 1 1 calc GR . . .
H40B H 0.8555 0.6248 0.5401 0.084 Uiso 1 1 calc GR . . .
H40C H 0.7594 0.5897 0.5831 0.084 Uiso 1 1 calc GR . . .
F17B F 0.1330(8) 0.9887(8) 0.9805(6) 0.066(3) Uiso 0.5 1 d . P C 2
C43 C 0.5880(6) 0.4366(6) 0.7895(5) 0.053(2) Uani 1 1 d . . . .
H43A H 0.5938 0.3694 0.7877 0.080 Uiso 1 1 calc GR . . .
H43B H 0.5212 0.4641 0.7825 0.080 Uiso 1 1 calc GR . . .
H43C H 0.6026 0.4515 0.8356 0.080 Uiso 1 1 calc GR . . .
C29 C 0.6563(6) 0.6425(6) 1.0756(5) 0.052(2) Uani 1 1 d . . . .
H29 H 0.6146 0.6645 1.1158 0.062 Uiso 1 1 calc R . . .
C39 C 0.9135(8) 0.6514(6) 0.6719(5) 0.070(3) Uani 1 1 d . . . .
H39A H 0.8523 0.6805 0.6972 0.105 Uiso 1 1 calc GR . . .
H39B H 0.9331 0.6912 0.6304 0.105 Uiso 1 1 calc GR . . .
H39C H 0.9650 0.6426 0.7033 0.105 Uiso 1 1 calc GR . . .
F18B F 0.0387(9) 0.9351(8) 0.9219(6) 0.077(3) Uiso 0.5 1 d . P C 2
F18A F 0.0927(8) 0.9419(8) 0.9791(6) 0.063(3) Uiso 0.5 1 d . P C 1
F17A F 0.1783(9) 1.0373(8) 0.9442(6) 0.077(3) Uiso 0.5 1 d . P C 1
F24A F 0.6995(6) 0.7817(5) 0.7858(4) 0.0343(18) Uiso 0.5 1 d . P B 1
F19A F 0.5260(6) 1.1967(6) 0.8040(5) 0.035(2) Uiso 0.5 1 d . P A 1

loop_
_atom_site_aniso_label
_atom_site_aniso_U_11
_atom_site_aniso_U_22
_atom_site_aniso_U_33
_atom_site_aniso_U_23
_atom_site_aniso_U_13
_atom_site_aniso_U_12
Co1 0.0296(5) 0.0242(5) 0.0341(5) -0.0104(4) -0.0087(4) -0.0056(4)
P2 0.0262(9) 0.0224(9) 0.0333(10) -0.0074(7) -0.0076(8) -0.0033(7)
P1 0.0286(9) 0.0249(10) 0.0335(10) -0.0089(8) -0.0110(8) -0.0026(7)
P4 0.0333(10) 0.0264(10) 0.0541(13) -0.0143(9) -0.0168(9) -0.0003(8)
P3 0.0453(12) 0.0322(11) 0.0375(11) -0.0061(8) -0.0124(9) -0.0078(9)
F10 0.026(2) 0.037(2) 0.056(3) -0.008(2) -0.0140(19) 0.0002(18)
F12 0.031(2) 0.032(2) 0.083(3) -0.018(2) -0.017(2) -0.0096(18)
O1 0.030(2) 0.024(3) 0.034(3) -0.009(2) -0.012(2) 0.000(2)
F6 0.038(3) 0.043(3) 0.080(3) -0.027(2) 0.011(2) -0.022(2)
F11 0.021(2) 0.104(4) 0.034(3) 0.014(2) -0.0006(18) -0.013(2)
F3 0.056(3) 0.053(3) 0.046(3) -0.011(2) 0.004(2) -0.003(2)
F1 0.027(2) 0.099(4) 0.047(3) -0.012(3) -0.004(2) 0.009(2)
F2 0.060(3) 0.069(3) 0.042(3) -0.033(2) -0.003(2) -0.016(3)
F9 0.071(3) 0.096(4) 0.027(2) 0.007(2) -0.011(2) -0.049(3)
F7 0.042(3) 0.098(4) 0.049(3) 0.024(3) 0.003(2) -0.018(3)
F8 0.114(5) 0.043(3) 0.051(3) 0.003(2) 0.012(3) -0.024(3)
F5 0.074(4) 0.059(3) 0.106(4) -0.052(3) 0.010(3) -0.038(3)
F14 0.110(4) 0.056(3) 0.038(3) 0.005(2) -0.016(3) 0.018(3)
F15 0.046(3) 0.081(4) 0.082(4) 0.033(3) -0.009(3) 0.023(3)
F20 0.050(3) 0.043(3) 0.143(5) -0.049(3) 0.008(3) -0.007(2)
F13 0.108(5) 0.038(3) 0.088(4) 0.005(3) -0.043(3) -0.006(3)
F21 0.186(7) 0.028(3) 0.057(4) 0.007(3) -0.002(4) -0.010(3)
F4 0.076(4) 0.050(3) 0.168(6) 0.049(4) -0.053(4) -0.033(3)
F22 0.088(4) 0.106(5) 0.091(5) -0.011(4) -0.052(4) 0.034(4)
C60 0.015(3) 0.022(3) 0.030(4) -0.006(3) -0.007(3) -0.005(2)
C73 0.024(3) 0.019(3) 0.025(3) -0.004(3) -0.007(3) -0.008(3)
C68 0.020(3) 0.021(3) 0.018(3) -0.003(3) -0.005(2) -0.005(3)
C44 0.020(3) 0.015(3) 0.035(4) -0.009(3) -0.010(3) 0.001(2)
C52 0.021(3) 0.023(3) 0.024(3) -0.012(3) -0.002(3) -0.008(3)
C69 0.022(3) 0.021(3) 0.023(3) -0.003(3) -0.005(3) -0.008(3)
C57 0.022(3) 0.022(3) 0.023(3) -0.008(3) -0.002(3) -0.006(3)
F23 0.019(3) 0.171(7) 0.127(6) 0.046(5) -0.010(3) 0.001(3)
C53 0.025(3) 0.024(4) 0.022(3) -0.009(3) -0.005(3) -0.007(3)
C49 0.017(3) 0.025(4) 0.042(4) -0.012(3) -0.002(3) 0.000(3)
C70 0.027(3) 0.021(3) 0.020(3) -0.002(3) -0.005(3) -0.005(3)
C45 0.019(3) 0.024(4) 0.038(4) -0.008(3) -0.007(3) -0.008(3)
C54 0.032(4) 0.016(3) 0.031(4) -0.011(3) -0.004(3) -0.011(3)
C71 0.034(4) 0.027(4) 0.030(4) -0.008(3) -0.008(3) -0.011(3)
C64 0.028(4) 0.028(4) 0.036(4) -0.014(3) -0.003(3) 0.005(3)
C72 0.020(3) 0.030(4) 0.038(4) -0.002(3) -0.013(3) -0.007(3)
C56 0.022(3) 0.024(4) 0.029(4) -0.009(3) -0.008(3) -0.007(3)
F16 0.157(7) 0.142(6) 0.053(4) -0.011(4) 0.001(4) 0.115(6)
C61 0.021(3) 0.021(4) 0.040(4) -0.004(3) -0.011(3) -0.002(3)
C3 0.035(4) 0.024(4) 0.033(4) -0.014(3) -0.006(3) 0.000(3)
C8 0.028(4) 0.029(4) 0.033(4) -0.008(3) -0.008(3) -0.012(3)
C62 0.030(4) 0.034(4) 0.033(4) 0.002(3) -0.008(3) -0.005(3)
C55 0.031(4) 0.028(4) 0.023(3) -0.005(3) -0.008(3) -0.004(3)
C14 0.026(4) 0.026(4) 0.043(4) -0.018(3) -0.009(3) -0.001(3)
C9 0.034(4) 0.029(4) 0.041(4) -0.012(3) -0.014(3) 0.002(3)
C65 0.029(4) 0.028(4) 0.020(3) -0.003(3) -0.006(3) 0.000(3)
C12 0.026(4) 0.037(4) 0.036(4) -0.012(3) -0.008(3) -0.009(3)
C2 0.035(4) 0.020(4) 0.038(4) -0.006(3) -0.011(3) -0.004(3)
C20 0.028(4) 0.025(4) 0.040(4) -0.011(3) -0.008(3) -0.008(3)
C48 0.028(4) 0.023(4) 0.053(5) -0.018(3) -0.010(3) -0.005(3)
C11 0.044(4) 0.025(4) 0.031(4) -0.002(3) -0.006(3) -0.008(3)
C46 0.017(3) 0.035(4) 0.040(4) -0.016(3) -0.010(3) 0.001(3)
C21 0.043(4) 0.029(4) 0.041(4) 0.005(3) -0.013(4) -0.007(3)
C13 0.027(4) 0.024(4) 0.031(4) -0.007(3) -0.005(3) -0.005(3)
C33 0.043(4) 0.026(4) 0.047(5) 0.000(3) -0.018(4) -0.008(3)
C63 0.034(4) 0.041(5) 0.025(4) 0.002(3) -0.007(3) -0.006(3)
C74 0.036(4) 0.031(4) 0.046(5) -0.007(3) -0.012(4) -0.011(3)
C32 0.030(4) 0.024(4) 0.031(4) -0.010(3) -0.006(3) -0.005(3)
C10 0.033(4) 0.027(4) 0.046(5) -0.002(3) -0.015(3) -0.002(3)
C59 0.025(4) 0.038(4) 0.038(4) -0.007(3) -0.008(3) -0.008(3)
C26 0.027(4) 0.027(4) 0.037(4) -0.008(3) -0.008(3) 0.002(3)
C7 0.036(4) 0.031(4) 0.045(4) -0.009(3) -0.011(3) -0.001(3)
C17 0.046(5) 0.033(4) 0.043(5) -0.020(3) -0.016(4) -0.005(3)
C58 0.045(5) 0.041(5) 0.026(4) -0.006(3) -0.003(3) -0.014(4)
C75 0.034(4) 0.025(4) 0.091(7) -0.029(4) -0.029(4) 0.001(3)
C25 0.053(5) 0.034(5) 0.044(5) -0.008(4) -0.008(4) -0.002(4)
C50 0.024(4) 0.047(5) 0.054(5) -0.025(4) -0.004(3) -0.002(3)
C47 0.022(3) 0.027(4) 0.050(5) -0.024(3) -0.001(3) -0.001(3)
C36 0.033(4) 0.043(5) 0.040(4) -0.018(3) 0.004(3) -0.014(3)
C37 0.042(4) 0.023(4) 0.031(4) -0.009(3) -0.007(3) -0.004(3)
C18 0.034(4) 0.035(4) 0.060(5) -0.021(4) -0.013(4) -0.008(3)
C4 0.033(4) 0.027(4) 0.055(5) -0.013(3) -0.004(4) 0.002(3)
C38 0.044(5) 0.056(5) 0.039(4) 0.003(4) -0.010(4) -0.023(4)
C15 0.036(4) 0.045(5) 0.037(4) -0.017(4) -0.006(3) -0.009(3)
C31 0.040(4) 0.041(5) 0.042(5) -0.007(4) -0.014(4) -0.002(4)
C19 0.035(4) 0.033(4) 0.041(4) -0.013(3) -0.009(3) -0.001(3)
C6 0.029(4) 0.042(5) 0.056(5) -0.014(4) -0.014(4) -0.005(3)
C1 0.032(4) 0.028(4) 0.035(4) -0.008(3) -0.006(3) -0.007(3)
C35 0.052(5) 0.035(5) 0.041(5) -0.006(3) -0.002(4) -0.023(4)
C34 0.061(5) 0.028(4) 0.046(5) -0.002(3) -0.022(4) -0.009(4)
C30 0.041(5) 0.054(5) 0.040(5) -0.007(4) -0.001(4) -0.002(4)
C24 0.056(5) 0.033(5) 0.059(6) -0.003(4) -0.024(4) -0.008(4)
C27 0.045(5) 0.044(5) 0.041(4) -0.013(4) -0.013(4) -0.013(4)
C51 0.033(4) 0.033(5) 0.077(6) -0.028(4) 0.002(4) -0.010(3)
C66 0.041(5) 0.064(6) 0.040(5) 0.013(4) -0.016(4) -0.004(4)
C23 0.071(6) 0.044(5) 0.040(5) 0.004(4) -0.026(4) -0.023(4)
C16 0.052(5) 0.049(5) 0.031(4) -0.014(4) -0.010(4) -0.010(4)
C41 0.045(5) 0.043(5) 0.076(6) -0.034(4) -0.037(4) 0.007(4)
C5 0.041(5) 0.038(5) 0.054(5) -0.016(4) 0.003(4) 0.002(4)
C28 0.057(5) 0.048(5) 0.047(5) -0.025(4) -0.002(4) -0.007(4)
C67 0.070(6) 0.043(5) 0.027(4) -0.008(4) -0.003(4) 0.012(4)
C42 0.044(5) 0.027(4) 0.071(6) -0.017(4) -0.019(4) 0.002(3)
B1 0.012(3) 0.019(4) 0.026(4) -0.007(3) -0.003(3) -0.004(3)
C22 0.050(5) 0.062(6) 0.037(5) -0.010(4) -0.014(4) -0.021(4)
C40 0.048(5) 0.073(6) 0.041(5) 0.014(4) -0.013(4) 0.006(4)
C43 0.042(5) 0.034(5) 0.086(7) -0.008(4) -0.012(4) -0.007(4)
C29 0.038(5) 0.059(6) 0.055(5) -0.016(4) 0.010(4) -0.001(4)
C39 0.117(9) 0.041(6) 0.054(6) -0.004(4) -0.002(6) -0.030(6)

loop_
_atom_type_symbol
_atom_type_description
_atom_type_scat_dispersion_real
_atom_type_scat_dispersion_imag
_atom_type_scat_source
C C 0.0033 0.0016 'International Tables Vol C Tables 4.2.6.8 and 6.1.1.4'
H H 0.0000 0.0000 'International Tables Vol C Tables 4.2.6.8 and 6.1.1.4'
B B 0.0013 0.0007 'International Tables Vol C Tables 4.2.6.8 and 6.1.1.4'
Co Co 0.3494 0.9721 'International Tables Vol C Tables 4.2.6.8 and 6.1.1.4'
F F 0.0171 0.0103 'International Tables Vol C Tables 4.2.6.8 and 6.1.1.4'
O O 0.0106 0.0060 'International Tables Vol C Tables 4.2.6.8 and 6.1.1.4'
P P 0.1023 0.0942 'International Tables Vol C Tables 4.2.6.8 and 6.1.1.4'

loop_
_geom_angle_atom_site_label_1
_geom_angle_atom_site_label_2
_geom_angle_atom_site_label_3
_geom_angle
P1 Co1 P4 100.69(7)
P1 Co1 P3 104.40(8)
P4 Co1 P3 96.94(8)
O1 Co1 P1 150.01(14)
O1 Co1 P4 85.22(13)
O1 Co1 P3 104.00(14)
O1 Co1 C1 89.8(2)
C1 Co1 P1 79.78(19)
C1 Co1 P4 170.5(2)
C1 Co1 P3 92.1(2)
O1 P2 C13 109.9(3)
O1 P2 C32 112.1(3)
O1 P2 C26 110.9(3)
C13 P2 C32 108.9(3)
C26 P2 C13 109.2(3)
C26 P2 C32 105.8(3)
C3 P1 Co1 104.4(2)
C3 P1 C14 104.3(3)
C3 P1 C20 104.3(3)
C14 P1 Co1 124.0(2)
C14 P1 C20 102.9(3)
C20 P1 Co1 114.9(2)
C41 P4 Co1 121.9(3)
C42 P4 Co1 114.2(3)
C42 P4 C41 102.4(4)
C43 P4 Co1 114.9(3)
C43 P4 C41 101.1(4)
C43 P4 C42 99.0(4)
C38 P3 Co1 120.4(3)
C38 P3 C40 99.2(4)
C38 P3 C39 98.7(4)
C40 P3 Co1 121.3(3)
C39 P3 Co1 111.1(3)
C39 P3 C40 102.5(5)
P2 O1 Co1 125.4(3)
C61 C60 B1 121.2(5)
C65 C60 C61 115.7(6)
C65 C60 B1 122.6(5)
C68 C73 H73 119.0
C68 C73 C72 122.0(6)
C72 C73 H73 119.0
C73 C68 C69 116.3(5)
C73 C68 B1 121.3(5)
C69 C68 B1 121.2(5)
C49 C44 B1 121.4(5)
C45 C44 C49 116.0(6)
C45 C44 B1 121.3(5)
C57 C52 B1 123.0(5)
C53 C52 C57 114.9(6)
C53 C52 B1 121.1(5)
C68 C69 H69 118.8
C70 C69 C68 122.3(6)
C70 C69 H69 118.8
C52 C57 H57 118.7
C56 C57 C52 122.6(6)
C56 C57 H57 118.7
C52 C53 H53 118.6
C54 C53 C52 122.8(6)
C54 C53 H53 118.6
C44 C49 H49 119.0
C48 C49 C44 122.0(6)
C48 C49 H49 119.0
C69 C70 C74 119.8(6)
C71 C70 C69 120.1(6)
C71 C70 C74 120.0(6)
C44 C45 H45 118.9
C46 C45 C44 122.3(6)
C46 C45 H45 118.9
C53 C54 C55 120.4(6)
C53 C54 C58 121.0(6)
C55 C54 C58 118.6(6)
C70 C71 H71 120.4
C70 C71 C72 119.1(6)
C72 C71 H71 120.4
C65 C64 C63 121.1(6)
C65 C64 C67 119.0(6)
C63 C64 C67 119.9(6)
C73 C72 C75 120.7(6)
C71 C72 C73 120.2(6)
C71 C72 C75 119.0(6)
C57 C56 C55 121.1(6)
C57 C56 C59 119.9(6)
C55 C56 C59 118.9(6)
C60 C61 H61 118.7
C62 C61 C60 122.6(6)
C62 C61 H61 118.7
C2 C3 P1 109.9(5)
C4 C3 P1 128.7(5)
C4 C3 C2 121.5(6)
C9 C8 C1 121.1(6)
C13 C8 C9 117.9(6)
C13 C8 C1 120.9(6)
C61 C62 C66 117.4(7)
C63 C62 C61 120.6(6)
C63 C62 C66 121.9(7)
C54 C55 H55 120.9
C56 C55 C54 118.2(6)
C56 C55 H55 120.9
C15 C14 P1 119.2(5)
C15 C14 C19 119.6(6)
C19 C14 P1 121.1(6)
C8 C9 H9 119.5
C10 C9 C8 121.1(7)
C10 C9 H9 119.5
C60 C65 C64 121.9(6)
C60 C65 H65 119.1
C64 C65 H65 119.1
C11 C12 H12 119.6
C11 C12 C13 120.9(6)
C13 C12 H12 119.6
C3 C2 C1 117.0(6)
C7 C2 C3 119.0(6)
C7 C2 C1 124.0(6)
C21 C20 P1 118.7(5)
C25 C20 P1 121.6(6)
C25 C20 C21 119.6(7)
C49 C48 C47 121.0(6)
C49 C48 C51 119.7(6)
C47 C48 C51 119.3(6)
C12 C11 H11 120.7
C10 C11 C12 118.7(7)
C10 C11 H11 120.7
C45 C46 C50 119.6(6)
C45 C46 C47 120.5(6)
C47 C46 C50 119.9(6)
C20 C21 H21 119.6
C22 C21 C20 120.8(7)
C22 C21 H21 119.6
C8 C13 P2 118.3(5)
C8 C13 C12 120.2(6)
C12 C13 P2 121.4(5)
C32 C33 H33 120.2
C34 C33 H33 120.2
C34 C33 C32 119.5(7)
C64 C63 H63 120.9
C62 C63 C64 118.1(6)
C62 C63 H63 120.9
F19B C74 C70 112.4(6)
F20 C74 F19B 116.7(7)
F20 C74 C70 113.1(6)
F20 C74 F19A 93.9(7)
F21 C74 F19B 94.8(7)
F21 C74 F20 105.0(7)
F21 C74 C70 113.1(6)
F21 C74 F19A 115.2(7)
F19A C74 C70 114.4(6)
C33 C32 P2 118.1(5)
C33 C32 C37 120.1(6)
C37 C32 P2 121.7(5)
C9 C10 H10 119.4
C11 C10 C9 121.2(7)
C11 C10 H10 119.4
F10 C59 F12 106.0(5)
F10 C59 F11 107.0(6)
F10 C59 C56 112.5(6)
F12 C59 C56 111.3(6)
F11 C59 F12 107.7(6)
F11 C59 C56 112.1(5)
C31 C26 P2 120.4(5)
C31 C26 C27 119.1(7)
C27 C26 P2 120.4(5)
C2 C7 H7 119.9
C6 C7 C2 120.2(7)
C6 C7 H7 119.9
C18 C17 H17 119.5
C18 C17 C16 121.1(7)
C16 C17 H17 119.5
F9 C58 C54 113.1(6)
F7 C58 F9 105.3(6)
F7 C58 C54 113.3(6)
F8 C58 F9 105.5(6)
F8 C58 F7 105.3(6)
F8 C58 C54 113.7(6)
F22 C75 C72 112.2(7)
F22 C75 F24A 89.6(7)
F23 C75 F22 99.5(6)
F23 C75 C72 114.1(7)
F23 C75 F24B 87.3(8)
F23 C75 F24A 123.4(7)
F24B C75 F22 128.0(9)
F24B C75 C72 111.2(8)
F24A C75 C72 113.3(6)
C20 C25 H25 120.0
C20 C25 C24 120.1(8)
C24 C25 H25 120.0
F3 C50 C46 113.1(6)
F1 C50 F3 105.7(6)
F1 C50 F2 108.8(6)
F1 C50 C46 111.8(6)
F2 C50 F3 105.1(6)
F2 C50 C46 111.9(6)
C48 C47 C46 118.3(6)
C48 C47 H47 120.9
C46 C47 H47 120.9
C37 C36 H36 119.5
C37 C36 C35 120.9(7)
C35 C36 H36 119.5
C32 C37 H37 120.7
C36 C37 C32 118.7(7)
C36 C37 H37 120.7
C17 C18 H18 119.6
C17 C18 C19 120.8(7)
C19 C18 H18 119.6
C3 C4 H4 120.5
C3 C4 C5 119.1(7)
C5 C4 H4 120.5
P3 C38 H38A 109.5
P3 C38 H38B 109.5
P3 C38 H38C 109.5
H38A C38 H38B 109.5
H38A C38 H38C 109.5
H38B C38 H38C 109.5
C14 C15 H15 119.4
C14 C15 C16 121.3(7)
C16 C15 H15 119.4
C26 C31 H31 119.7
C26 C31 C30 120.7(7)
C30 C31 H31 119.7
C14 C19 C18 119.1(7)
C14 C19 H19 120.5
C18 C19 H19 120.5
C7 C6 H6 119.5
C7 C6 C5 121.1(7)
C5 C6 H6 119.5
Co1 C1 H1 106.1
C8 C1 Co1 111.2(4)
C8 C1 H1 106.1
C2 C1 Co1 114.2(4)
C2 C1 C8 112.6(6)
C2 C1 H1 106.1
C36 C35 H35 120.2
C34 C35 C36 119.6(7)
C34 C35 H35 120.2
C33 C34 H34 119.4
C35 C34 C33 121.1(7)
C35 C34 H34 119.4
C31 C30 H30 120.0
C29 C30 C31 120.0(7)
C29 C30 H30 120.0
C25 C24 H24 119.8
C23 C24 C25 120.3(8)
C23 C24 H24 119.8
C26 C27 H27 119.6
C28 C27 C26 120.8(7)
C28 C27 H27 119.6
F6 C51 F5 104.3(6)
F6 C51 C48 111.5(6)
F5 C51 C48 111.5(7)
F4 C51 F6 109.1(8)
F4 C51 F5 107.6(7)
F4 C51 C48 112.4(6)
F14 C66 F13 103.1(7)
F14 C66 C62 113.2(7)
F15 C66 F14 110.5(6)
F15 C66 F13 102.6(8)
F15 C66 C62 114.2(7)
F13 C66 C62 112.2(6)
C24 C23 H23 120.1
C22 C23 C24 119.7(8)
C22 C23 H23 120.1
C17 C16 C15 118.0(7)
C17 C16 H16 121.0
C15 C16 H16 121.0
P4 C41 H41A 109.5
P4 C41 H41B 109.5
P4 C41 H41C 109.5
H41A C41 H41B 109.5
H41A C41 H41C 109.5
H41B C41 H41C 109.5
C4 C5 H5 120.4
C6 C5 C4 119.1(7)
C6 C5 H5 120.4
C27 C28 H28 120.5
C27 C28 C29 119.1(7)
C29 C28 H28 120.5
F16 C67 C64 118.6(7)
F16 C67 F17B 117.6(9)
F16 C67 F18B 82.5(8)
F16 C67 F18A 123.9(9)
F16 C67 F17A 91.1(9)
F17B C67 C64 119.2(8)
F17B C67 F18B 99.8(9)
F18B C67 C64 108.6(8)
F18A C67 C64 113.1(8)
F18A C67 F17A 93.0(8)
F17A C67 C64 107.8(8)
P4 C42 H42A 109.5
P4 C42 H42B 109.5
P4 C42 H42C 109.5
H42A C42 H42B 109.5
H42A C42 H42C 109.5
H42B C42 H42C 109.5
C60 B1 C44 111.3(5)
C68 B1 C60 101.6(5)
C68 B1 C44 114.7(5)
C68 B1 C52 113.3(5)
C52 B1 C60 113.4(5)
C52 B1 C44 102.9(5)
C21 C22 H22 120.3
C23 C22 C21 119.4(8)
C23 C22 H22 120.3
P3 C40 H40A 109.5
P3 C40 H40B 109.5
P3 C40 H40C 109.5
H40A C40 H40B 109.5
H40A C40 H40C 109.5
H40B C40 H40C 109.5
P4 C43 H43A 109.5
P4 C43 H43B 109.5
P4 C43 H43C 109.5
H43A C43 H43B 109.5
H43A C43 H43C 109.5
H43B C43 H43C 109.5
C30 C29 C28 120.3(7)
C30 C29 H29 119.9
C28 C29 H29 119.9
P3 C39 H39A 109.5
P3 C39 H39B 109.5
P3 C39 H39C 109.5
H39A C39 H39B 109.5
H39A C39 H39C 109.5
H39B C39 H39C 109.5

loop_
_geom_bond_atom_site_label_1
_geom_bond_atom_site_label_2
_geom_bond_distance
Co1 P1 2.169(2)
Co1 P4 2.257(2)
Co1 P3 2.311(2)
Co1 O1 2.029(4)
Co1 C1 2.081(7)
P2 O1 1.525(4)
P2 C13 1.795(7)
P2 C32 1.803(7)
P2 C26 1.789(7)
P1 C3 1.817(7)
P1 C14 1.829(7)
P1 C20 1.850(7)
P4 C41 1.845(7)
P4 C42 1.824(7)
P4 C43 1.813(9)
P3 C38 1.820(8)
P3 C40 1.831(8)
P3 C39 1.823(9)
F10 C59 1.328(8)
F12 C59 1.338(8)
F6 C51 1.326(8)
F11 C59 1.332(8)
F3 C50 1.354(9)
F1 C50 1.323(8)
F2 C50 1.339(8)
F9 C58 1.338(8)
F7 C58 1.334(9)
F8 C58 1.330(9)
F19B C74 1.346(10)
F5 C51 1.348(9)
F14 C66 1.307(9)
F15 C66 1.302(9)
F20 C74 1.323(9)
F13 C66 1.370(10)
F21 C74 1.309(8)
F4 C51 1.287(10)
F22 C75 1.353(10)
C60 C61 1.414(9)
C60 C65 1.390(9)
C60 B1 1.644(9)
C73 H73 0.9500
C73 C68 1.397(8)
C73 C72 1.400(8)
C68 C69 1.404(9)
C68 B1 1.635(8)
C44 C49 1.407(9)
C44 C45 1.400(9)
C44 B1 1.651(9)
C52 C57 1.402(8)
C52 C53 1.401(9)
C52 B1 1.638(9)
C69 H69 0.9500
C69 C70 1.392(8)
C57 H57 0.9500
C57 C56 1.373(9)
F23 C75 1.280(10)
C53 H53 0.9500
C53 C54 1.377(9)
C49 H49 0.9500
C49 C48 1.383(9)
C70 C71 1.385(9)
C70 C74 1.482(9)
C45 H45 0.9500
C45 C46 1.389(9)
C54 C55 1.387(9)
C54 C58 1.491(9)
C71 H71 0.9500
C71 C72 1.389(9)
C64 C65 1.393(9)
C64 C63 1.398(9)
C64 C67 1.478(10)
C72 C75 1.494(9)
C56 C55 1.374(9)
C56 C59 1.524(9)
F16 C67 1.228(9)
C61 H61 0.9500
C61 C62 1.387(9)
C3 C2 1.400(9)
C3 C4 1.393(9)
C8 C9 1.394(9)
C8 C13 1.394(9)
C8 C1 1.529(9)
C62 C63 1.376(10)
C62 C66 1.501(10)
C55 H55 0.9500
C14 C15 1.392(10)
C14 C19 1.398(9)
C9 H9 0.9500
C9 C10 1.383(10)
C65 H65 0.9500
C12 H12 0.9500
C12 C11 1.382(10)
C12 C13 1.403(9)
C2 C7 1.391(9)
C2 C1 1.508(9)
C20 C21 1.392(10)
C20 C25 1.354(10)
C48 C47 1.387(10)
C48 C51 1.515(10)
C11 H11 0.9500
C11 C10 1.374(10)
C46 C50 1.512(10)
C46 C47 1.392(9)
C21 H21 0.9500
C21 C22 1.381(10)
C33 H33 0.9500
C33 C32 1.396(9)
C33 C34 1.382(10)
C63 H63 0.9500
C74 F19A 1.375(11)
C32 C37 1.407(9)
C10 H10 0.9500
C26 C31 1.385(10)
C26 C27 1.410(9)
C7 H7 0.9500
C7 C6 1.383(10)
F24B C75 1.309(14)
C17 H17 0.9500
C17 C18 1.370(11)
C17 C16 1.401(10)
C75 F24A 1.372(11)
C25 H25 0.9500
C25 C24 1.392(11)
C47 H47 0.9500
C36 H36 0.9500
C36 C37 1.384(9)
C36 C35 1.397(10)
C37 H37 0.9500
C18 H18 0.9500
C18 C19 1.406(10)
C4 H4 0.9500
C4 C5 1.405(10)
C38 H38A 0.9800
C38 H38B 0.9800
C38 H38C 0.9800
C15 H15 0.9500
C15 C16 1.405(9)
C31 H31 0.9500
C31 C30 1.398(11)
C19 H19 0.9500
C6 H6 0.9500
C6 C5 1.405(10)
C1 H1 1.0000
C35 H35 0.9500
C35 C34 1.370(11)
C34 H34 0.9500
C30 H30 0.9500
C30 C29 1.390(11)
C24 H24 0.9500
C24 C23 1.381(12)
C27 H27 0.9500
C27 C28 1.396(11)
C23 H23 0.9500
C23 C22 1.378(12)
C16 H16 0.9500
C41 H41A 0.9800
C41 H41B 0.9800
C41 H41C 0.9800
C5 H5 0.9500
C28 H28 0.9500
C28 C29 1.405(11)
C67 F17B 1.281(13)
C67 F18B 1.464(14)
C67 F18A 1.325(13)
C67 F17A 1.409(14)
C42 H42A 0.9800
C42 H42B 0.9800
C42 H42C 0.9800
C22 H22 0.9500
C40 H40A 0.9800
C40 H40B 0.9800
C40 H40C 0.9800
C43 H43A 0.9800
C43 H43B 0.9800
C43 H43C 0.9800
C29 H29 0.9500
C39 H39A 0.9800
C39 H39B 0.9800
C39 H39C 0.9800
